data_4350383
loop_
_publ_author_name
'Ibrahim, Mohamed M.'
'Olmo, Cristina P\'erez'
'Tekeste, Teame'
'Seebacher, Jan'
'He, Guosen'
'Maldonado Calvo, Jos\'e A'
'B\"ohmerle, Karin'
'Steinfeld, Gunther'
'Brombacher, Horst'
'Vahrenkamp, Heinrich'

_publ_section_title
;
 Zn-OH2 and Zn-OH complexes with hydroborate-derived tripod ligands: a
 comprehensive study.
;
_journal_issue 18
_journal_name_full 'Inorganic chemistry'
_journal_page_first 7493
_journal_page_last 7502
_journal_paper_doi 10.1021/ic060752f
_journal_volume 45
_journal_year 2006
_chemical_formula_moiety 'C54 H51 B2 N18 O Zn1.50, O H2, C1.5 H2 Cl3.5'
_chemical_formula_sum 'C55.5 H53 B2 Cl3.5 N18 O2 Zn1.5'
_chemical_formula_weight 1247.91
_chemical_melting_point 176&#x00B0;C
_chemical_name_common 'Complex 5a (Perez), [(Tp4&#x0092;Py,Me)2Zn][Tp4&#x0091;Py,MeZn-OH]2'
_chemical_name_systematic
; 
 Bis ( hydrotris ( 3-( 4&#x0091;-pyridyl )-5-methyl )pyrazolylborate )-zinc-bis 
;
_space_group_IT_number 15
_space_group_name_Hall '-C 2yc'
_space_group_name_H-M_alt 'C 1 2/c 1'
_symmetry_cell_setting monoclinic
_symmetry_space_group_name_H-M 'C 1 2/c 1'
_atom_sites_solution_hydrogens geom
_atom_sites_solution_primary direct
_atom_sites_solution_secondary difmap
_audit_creation_method SHELXL-97
_cell_angle_alpha 90.00
_cell_angle_beta 92.157(4)
_cell_angle_gamma 90.00
_cell_formula_units_Z 8
_cell_length_a 20.566(3)
_cell_length_b 16.961(3)
_cell_length_c 33.994(5)
_cell_measurement_temperature 293(2)
_cell_volume 11849(3)
_computing_cell_refinement 'Bruker SMART'
_computing_data_collection 'Bruker SMART'
_computing_data_reduction 'Bruker SHELXTL'
_computing_molecular_graphics 'Bruker SHELXTL'
_computing_publication_material 'Bruker SHELXTL'
_computing_structure_refinement 'SHELXL-97 (Sheldrick, 1997)'
_computing_structure_solution 'SHELXS-97 (Sheldrick, 1990)'
_diffrn_ambient_temperature 293(2)
_diffrn_measured_fraction_theta_full 0.928
_diffrn_measured_fraction_theta_max 0.928
_diffrn_measurement_device_type 'CCD area detector'
_diffrn_measurement_method 'phi and omega scans'
_diffrn_radiation_monochromator graphite
_diffrn_radiation_source 'fine-focus sealed tube'
_diffrn_radiation_type MoK\a
_diffrn_radiation_wavelength 0.71073
_diffrn_reflns_av_R_equivalents 0.0715
_diffrn_reflns_av_sigmaI/netI 0.0955
_diffrn_reflns_limit_h_max 27
_diffrn_reflns_limit_h_min -27
_diffrn_reflns_limit_k_max 22
_diffrn_reflns_limit_k_min -23
_diffrn_reflns_limit_l_max 44
_diffrn_reflns_limit_l_min -45
_diffrn_reflns_number 53568
_diffrn_reflns_theta_full 28.99
_diffrn_reflns_theta_max 28.99
_diffrn_reflns_theta_min 1.20
_exptl_absorpt_coefficient_mu 0.828
_exptl_absorpt_correction_type none
_exptl_crystal_colour colorless
_exptl_crystal_density_diffrn 1.399
_exptl_crystal_density_method 'not measured'
_exptl_crystal_description isometric
_exptl_crystal_F_000 5140
_exptl_crystal_size_max 0.23
_exptl_crystal_size_mid 0.13
_exptl_crystal_size_min 0.08
_refine_diff_density_max 0.775
_refine_diff_density_min -0.828
_refine_diff_density_rms 0.081
_refine_ls_extinction_method none
_refine_ls_goodness_of_fit_ref 0.946
_refine_ls_hydrogen_treatment 'riding model'
_refine_ls_matrix_type full
_refine_ls_number_parameters 745
_refine_ls_number_reflns 14618
_refine_ls_number_restraints 0
_refine_ls_restrained_S_all 0.946
_refine_ls_R_factor_all 0.1429
_refine_ls_R_factor_gt 0.0601
_refine_ls_shift/su_max 0.818
_refine_ls_shift/su_mean 0.031
_refine_ls_structure_factor_coef Fsqd
_refine_ls_weighting_details 'calc w=1/[\s^2^(Fo^2^)+(0.1113P)^2^+0.0000P] where P=(Fo^2^+2Fc^2^)/3'
_refine_ls_weighting_scheme calc
_refine_ls_wR_factor_gt 0.1717
_refine_ls_wR_factor_ref 0.2109
_reflns_number_gt 6693
_reflns_number_total 14618
_reflns_threshold_expression >2sigma(I)
_cod_data_source_file ic060752fsi20060504_033957.cif
_cod_data_source_block crism
_cod_depositor_comments
;
The following automatic conversions were performed:

data item '_geom_angle_publ_flag' value 'Y' was changed to 'y' in
accordance with the
/home/saulius/struct/COD-crude-data/automatic-downloads/DataCite-retrospective/ACS/depositions/lib/dictionaries/cif_core.dic
dictionary named 'cif_core.dic' version 2.4.2 last updated on
2011-04-26 (163 times).

data item '_geom_bond_publ_flag' value 'Y' was changed to 'y' in
accordance with the
/home/saulius/struct/COD-crude-data/automatic-downloads/DataCite-retrospective/ACS/depositions/lib/dictionaries/cif_core.dic
dictionary named 'cif_core.dic' version 2.4.2 last updated on
2011-04-26 (104 times).

data item '_symmetry_cell_setting' value 'Monoclinic' was changed to
'monoclinic' in accordance with the
/home/saulius/struct/COD-crude-data/automatic-downloads/DataCite-retrospective/ACS/depositions/lib/dictionaries/cif_core.dic
dictionary named 'cif_core.dic' version 2.4.2 last updated on
2011-04-26.

Automatic conversion script
Id: cif_fix_values 6909 2019-04-08 15:41:33Z antanas 
;
_cod_original_sg_symbol_H-M C2/c
_cod_original_formula_sum 'C55.50 H53 B2 Cl3.50 N18 O2 Zn1.50'
_cod_database_code 4350383

loop_
_symmetry_equiv_pos_as_xyz
'x, y, z'
'-x, y, -z+1/2'
'x+1/2, y+1/2, z'
'-x+1/2, y+1/2, -z+1/2'
'-x, -y, -z'
'x, -y, z-1/2'
'-x+1/2, -y+1/2, -z'
'x+1/2, -y+1/2, z-1/2'

loop_
_atom_site_label
_atom_site_type_symbol
_atom_site_fract_x
_atom_site_fract_y
_atom_site_fract_z
_atom_site_U_iso_or_equiv
_atom_site_adp_type
_atom_site_occupancy
_atom_site_symmetry_multiplicity
_atom_site_calc_flag
_atom_site_refinement_flags
Zn1 Zn -0.5000 1.27356(4) 0.2500 0.03691(18) Uani 1 2 d S
Zn2 Zn -0.44146(2) 1.26234(3) 0.017472(14) 0.04281(16) Uani 1 1 d .
O1 O -0.36258(14) 1.24660(18) -0.00732(9) 0.0525(8) Uani 1 1 d .
H1A H -0.3397 1.2859 -0.0044 0.079 Uiso 1 1 calc R
O2 O -0.25102(17) 1.3420(2) -0.01515(12) 0.0848(11) Uani 1 1 d .
N2 N -0.52949(15) 1.36832(19) 0.20822(9) 0.0370(7) Uani 1 1 d .
N3 N -0.52149(15) 1.18839(19) 0.20301(9) 0.0380(7) Uani 1 1 d .
N4 N -0.64811(15) 1.26471(19) 0.23599(9) 0.0389(8) Uani 1 1 d .
N5 N -0.58871(15) 1.35262(19) 0.18961(10) 0.0418(8) Uani 1 1 d .
N6 N -0.58013(16) 1.2030(2) 0.18375(9) 0.0414(8) Uani 1 1 d .
N8 N -0.3448(3) 1.5779(3) 0.23093(18) 0.1045(19) Uani 1 1 d .
N9 N -0.3149(2) 1.0053(3) 0.20918(16) 0.0867(15) Uani 1 1 d .
N10 N -0.39444(15) 1.26439(19) 0.23180(9) 0.0368(7) Uani 1 1 d .
N16 N -0.41428(16) 1.2547(2) 0.07809(10) 0.0427(8) Uani 1 1 d .
N19 N -0.50044(16) 1.2988(2) -0.05600(10) 0.0493(9) Uani 1 1 d .
N20 N -0.51233(15) 1.1775(2) 0.01775(10) 0.0420(8) Uani 1 1 d .
N21 N -0.49656(15) 1.3610(2) 0.02420(9) 0.0421(8) Uani 1 1 d .
N22 N -0.56491(16) 1.2864(2) -0.04991(10) 0.0438(8) Uani 1 1 d .
N23 N -0.57526(16) 1.2041(2) 0.01167(10) 0.0426(8) Uani 1 1 d .
N24 N -0.56215(15) 1.3533(2) 0.01675(9) 0.0411(8) Uani 1 1 d .
N25 N -0.3134(2) 1.3547(3) -0.14640(15) 0.0814(15) Uani 1 1 d .
N26 N -0.3555(2) 0.9529(3) 0.06451(14) 0.0752(13) Uani 1 1 d .
N27 N -0.3004(2) 1.5078(3) 0.08718(17) 0.0860(15) Uani 1 1 d .
B1 B -0.6238(2) 1.2735(3) 0.19424(13) 0.0407(11) Uani 1 1 d .
H1 H -0.6618 1.2731 0.1760 0.049 Uiso 1 1 calc R
B2 B -0.5908(2) 1.2846(3) -0.00808(14) 0.0440(11) Uani 1 1 d .
H2 H -0.6382 1.2908 -0.0100 0.053 Uiso 1 1 calc R
Cl1 Cl -0.5000 1.2304(8) -0.2500 0.498(9) Uani 1 2 d S
Cl2 Cl -0.5347(15) 1.1154(14) -0.2213(7) 1.188(17) Uani 1 1 d .
Cl3 Cl -0.1808(11) 1.4220(11) 0.1692(4) 0.900(16) Uani 1 1 d .
Cl4 Cl -0.1622(7) 1.3873(9) 0.1065(3) 0.748(13) Uani 1 1 d .
C1 C -0.7682(2) 1.2579(4) 0.21907(16) 0.0819(18) Uani 1 1 d .
H1B H -0.8070 1.2512 0.2335 0.123 Uiso 1 1 calc R
H1C H -0.7648 1.2159 0.2004 0.123 Uiso 1 1 calc R
H1D H -0.7701 1.3075 0.2054 0.123 Uiso 1 1 calc R
C2 C -0.7100(2) 1.2568(3) 0.24699(14) 0.0539(12) Uani 1 1 d .
C10 C -0.6737(3) 1.4184(4) 0.1461(2) 0.099(2) Uani 1 1 d .
H10B H -0.6952 1.3685 0.1484 0.148 Uiso 1 1 calc R
H10C H -0.6671 1.4294 0.1188 0.148 Uiso 1 1 calc R
H10D H -0.7000 1.4591 0.1570 0.148 Uiso 1 1 calc R
C11 C -0.6089(2) 1.4155(3) 0.16813(14) 0.0557(12) Uani 1 1 d .
C12 C -0.5629(2) 1.4723(3) 0.17219(14) 0.0586(12) Uani 1 1 d .
H12A H -0.5638 1.5217 0.1603 0.070 Uiso 1 1 calc R
C13 C -0.5137(2) 1.4425(2) 0.19772(12) 0.0442(10) Uani 1 1 d .
C14 C -0.4549(2) 1.4863(3) 0.20980(13) 0.0480(10) Uani 1 1 d .
C15 C -0.3959(2) 1.4532(3) 0.22120(15) 0.0589(12) Uani 1 1 d .
H15A H -0.3912 1.3986 0.2220 0.071 Uiso 1 1 calc R
C16 C -0.3437(3) 1.5013(3) 0.23137(19) 0.0822(18) Uani 1 1 d .
H16A H -0.3048 1.4769 0.2391 0.099 Uiso 1 1 calc R
C17 C -0.4011(3) 1.6101(4) 0.2198(2) 0.113(3) Uani 1 1 d .
H17A H -0.4036 1.6648 0.2188 0.136 Uiso 1 1 calc R
C18 C -0.4563(3) 1.5672(3) 0.2095(2) 0.0876(19) Uani 1 1 d .
H18A H -0.4947 1.5934 0.2023 0.105 Uiso 1 1 calc R
C19 C -0.6533(3) 1.1477(4) 0.12982(18) 0.103(2) Uani 1 1 d .
H19B H -0.6810 1.1905 0.1370 0.154 Uiso 1 1 calc R
H19C H -0.6755 1.0986 0.1336 0.154 Uiso 1 1 calc R
H19D H -0.6427 1.1528 0.1027 0.154 Uiso 1 1 calc R
C20 C -0.5917(2) 1.1494(3) 0.15526(14) 0.0619(13) Uani 1 1 d .
C21 C -0.5398(2) 1.0995(3) 0.15537(15) 0.0670(15) Uani 1 1 d .
H21A H -0.5341 1.0569 0.1387 0.080 Uiso 1 1 calc R
C22 C -0.4969(2) 1.1249(2) 0.18532(12) 0.0430(10) Uani 1 1 d .
C23 C -0.4337(2) 1.0867(2) 0.19512(13) 0.0479(11) Uani 1 1 d .
C24 C -0.4055(2) 1.0793(3) 0.23219(14) 0.0588(12) Uani 1 1 d .
H24A H -0.4259 1.1005 0.2537 0.071 Uiso 1 1 calc R
C25 C -0.3470(3) 1.0403(3) 0.23745(17) 0.0735(16) Uani 1 1 d .
H25B H -0.3285 1.0384 0.2628 0.088 Uiso 1 1 calc R
C26 C -0.3427(3) 1.0125(4) 0.17366(19) 0.0884(19) Uani 1 1 d .
H26B H -0.3219 0.9891 0.1528 0.106 Uiso 1 1 calc R
C27 C -0.4003(2) 1.0522(3) 0.16508(16) 0.0682(14) Uani 1 1 d .
H27B H -0.4164 1.0557 0.1392 0.082 Uiso 1 1 calc R
C30 C -0.2913(2) 1.2497(3) 0.21284(14) 0.0597(13) Uani 1 1 d .
H30 H -0.2558 1.2426 0.1971 0.072 Uiso 1 1 calc R
C31 C -0.35656(19) 1.2552(2) 0.20027(12) 0.0421(10) Uani 1 1 d .
C32 C -0.3792(2) 1.2544(2) 0.15903(12) 0.0408(9) Uani 1 1 d .
C33 C -0.3374(2) 1.2271(3) 0.13062(12) 0.0501(11) Uani 1 1 d .
H33A H -0.2970 1.2065 0.1384 0.060 Uiso 1 1 calc R
C34 C -0.3554(2) 1.2304(3) 0.09136(12) 0.0491(11) Uani 1 1 d .
H34A H -0.3253 1.2150 0.0731 0.059 Uiso 1 1 calc R
C35 C -0.4550(2) 1.2798(2) 0.10558(12) 0.0431(10) Uani 1 1 d .
H35A H -0.4962 1.2970 0.0973 0.052 Uiso 1 1 calc R
C36 C -0.4392(2) 1.2814(3) 0.14514(12) 0.0457(10) Uani 1 1 d .
H36A H -0.4690 1.3006 0.1627 0.055 Uiso 1 1 calc R
C55 C -0.6700(2) 1.2633(4) -0.08876(16) 0.0755(16) Uani 1 1 d .
H55A H -0.6875 1.2617 -0.0630 0.113 Uiso 1 1 calc R
H55B H -0.6780 1.2139 -0.1019 0.113 Uiso 1 1 calc R
H55C H -0.6905 1.3051 -0.1037 0.113 Uiso 1 1 calc R
C56 C -0.5986(2) 1.2779(3) -0.08519(13) 0.0502(11) Uani 1 1 d .
C57 C -0.5542(2) 1.2856(3) -0.11389(14) 0.0560(12) Uani 1 1 d .
H57A H -0.5626 1.2827 -0.1409 0.067 Uiso 1 1 calc R
C58 C -0.4942(2) 1.2987(3) -0.09479(12) 0.0466(10) Uani 1 1 d .
C59 C -0.4318(2) 1.3164(3) -0.11221(12) 0.0477(10) Uani 1 1 d .
C60 C -0.4220(3) 1.3040(3) -0.15199(14) 0.0642(14) Uani 1 1 d .
H60A H -0.4548 1.2821 -0.1681 0.077 Uiso 1 1 calc R
C61 C -0.3633(3) 1.3244(4) -0.16721(16) 0.0784(18) Uani 1 1 d .
H61A H -0.3582 1.3164 -0.1940 0.094 Uiso 1 1 calc R
C62 C -0.3230(2) 1.3658(3) -0.10813(16) 0.0639(14) Uani 1 1 d .
H62A H -0.2890 1.3866 -0.0925 0.077 Uiso 1 1 calc R
C63 C -0.3799(2) 1.3483(3) -0.09073(14) 0.0547(12) Uani 1 1 d .
H63A H -0.3838 1.3579 -0.0640 0.066 Uiso 1 1 calc R
C64 C -0.6890(2) 1.1559(3) 0.01980(16) 0.0713(15) Uani 1 1 d .
H64A H -0.7004 1.2065 0.0089 0.107 Uiso 1 1 calc R
H64B H -0.7061 1.1512 0.0456 0.107 Uiso 1 1 calc R
H64C H -0.7072 1.1152 0.0031 0.107 Uiso 1 1 calc R
C65 C -0.6169(2) 1.1478(3) 0.02248(13) 0.0503(11) Uani 1 1 d .
C66 C -0.5813(2) 1.0841(3) 0.03654(14) 0.0539(12) Uani 1 1 d .
H66A H -0.5974 1.0372 0.0464 0.065 Uiso 1 1 calc R
C67 C -0.5164(2) 1.1045(2) 0.03289(12) 0.0449(10) Uani 1 1 d .
C68 C -0.4598(2) 1.0541(2) 0.04320(13) 0.0471(10) Uani 1 1 d .
C69 C -0.4693(3) 0.9842(3) 0.06347(15) 0.0618(13) Uani 1 1 d .
H69A H -0.5109 0.9695 0.0704 0.074 Uiso 1 1 calc R
C70 C -0.4164(3) 0.9366(3) 0.07330(17) 0.0770(16) Uani 1 1 d .
H70A H -0.4240 0.8902 0.0869 0.092 Uiso 1 1 calc R
C71 C -0.3474(3) 1.0189(3) 0.04505(17) 0.0708(15) Uani 1 1 d .
H71A H -0.3053 1.0320 0.0385 0.085 Uiso 1 1 calc R
C72 C -0.3969(2) 1.0707(3) 0.03342(14) 0.0552(12) Uani 1 1 d .
H72A H -0.3876 1.1159 0.0192 0.066 Uiso 1 1 calc R
C73 C -0.6658(2) 1.4225(3) 0.03123(17) 0.0751(16) Uani 1 1 d .
H73A H -0.6846 1.3792 0.0165 0.113 Uiso 1 1 calc R
H73B H -0.6771 1.4712 0.0183 0.113 Uiso 1 1 calc R
H73C H -0.6822 1.4226 0.0573 0.113 Uiso 1 1 calc R
C74 C -0.5930(2) 1.4137(3) 0.03365(14) 0.0537(11) Uani 1 1 d .
C75 C -0.5477(2) 1.4616(3) 0.05146(15) 0.0576(12) Uani 1 1 d .
H75A H -0.5554 1.5080 0.0651 0.069 Uiso 1 1 calc R
C76 C -0.4873(2) 1.4272(2) 0.04529(13) 0.0451(10) Uani 1 1 d .
C77 C -0.4237(2) 1.4542(3) 0.05918(13) 0.0498(11) Uani 1 1 d .
C78 C -0.4157(3) 1.5003(3) 0.09297(16) 0.0724(15) Uani 1 1 d .
H78A H -0.4517 1.5150 0.1070 0.087 Uiso 1 1 calc R
C79 C -0.3547(3) 1.5239(4) 0.1054(2) 0.092(2) Uani 1 1 d .
H79A H -0.3511 1.5536 0.1284 0.110 Uiso 1 1 calc R
C80 C -0.3077(3) 1.4646(3) 0.05522(19) 0.0782(16) Uani 1 1 d .
H80A H -0.2706 1.4522 0.0417 0.094 Uiso 1 1 calc R
C81 C -0.3669(2) 1.4361(3) 0.04020(15) 0.0628(13) Uani 1 1 d .
H81A H -0.3685 1.4052 0.0176 0.075 Uiso 1 1 calc R
C82 C -0.5000 1.1557(9) -0.2500 0.36(2) Uani 1 2 d S
C83 C -0.1162(14) 1.4046(7) 0.1382(6) 0.374(16) Uani 1 1 d .
H83A H -0.0898 1.4508 0.1336 0.449 Uiso 1 1 calc R
H83B H -0.0892 1.3600 0.1461 0.449 Uiso 1 1 calc R

loop_
_atom_site_aniso_label
_atom_site_aniso_U_11
_atom_site_aniso_U_22
_atom_site_aniso_U_33
_atom_site_aniso_U_23
_atom_site_aniso_U_13
_atom_site_aniso_U_12
Zn1 0.0388(4) 0.0377(4) 0.0341(3) 0.000 -0.0015(3) 0.000
Zn2 0.0351(3) 0.0467(3) 0.0472(3) -0.0026(2) 0.0079(2) -0.0014(2)
O1 0.0391(16) 0.067(2) 0.0515(18) 0.0031(15) 0.0070(14) -0.0023(14)
O2 0.068(2) 0.090(3) 0.097(3) 0.013(2) 0.012(2) -0.001(2)
N2 0.0372(18) 0.0400(18) 0.0339(17) 0.0034(14) 0.0007(14) 0.0030(14)
N3 0.0394(18) 0.0401(18) 0.0343(17) -0.0025(14) -0.0028(14) 0.0020(15)
N4 0.0338(17) 0.048(2) 0.0350(18) 0.0018(15) -0.0022(14) -0.0047(15)
N5 0.0385(19) 0.0437(19) 0.0431(19) 0.0093(15) -0.0005(15) 0.0016(15)
N6 0.0420(19) 0.0450(19) 0.0366(18) -0.0060(15) -0.0045(15) 0.0040(15)
N8 0.096(4) 0.064(3) 0.150(5) 0.031(3) -0.050(4) -0.033(3)
N9 0.079(3) 0.085(4) 0.096(4) -0.013(3) -0.011(3) 0.033(3)
N10 0.0348(17) 0.0422(18) 0.0336(17) -0.0026(14) 0.0026(14) 0.0032(14)
N16 0.0397(19) 0.051(2) 0.0379(19) -0.0011(15) 0.0072(15) -0.0034(16)
N19 0.038(2) 0.066(2) 0.044(2) 0.0007(18) 0.0033(16) 0.0036(17)
N20 0.0371(19) 0.046(2) 0.044(2) -0.0025(15) 0.0025(15) -0.0023(15)
N21 0.0386(19) 0.048(2) 0.0396(19) 0.0009(16) 0.0034(15) 0.0007(15)
N22 0.0362(19) 0.055(2) 0.0405(19) -0.0008(16) 0.0003(15) 0.0009(16)
N23 0.0355(18) 0.050(2) 0.0422(19) 0.0005(16) 0.0035(15) -0.0064(16)
N24 0.0301(17) 0.051(2) 0.042(2) -0.0001(16) 0.0022(15) 0.0028(15)
N25 0.066(3) 0.109(4) 0.070(3) 0.028(3) 0.028(3) 0.032(3)
N26 0.085(3) 0.052(3) 0.088(3) 0.001(2) -0.007(3) 0.017(2)
N27 0.071(3) 0.079(3) 0.106(4) -0.018(3) -0.017(3) -0.016(3)
B1 0.039(3) 0.051(3) 0.032(2) 0.003(2) -0.0031(19) -0.001(2)
B2 0.032(2) 0.057(3) 0.043(3) -0.002(2) -0.001(2) 0.003(2)
Cl1 0.65(2) 0.356(14) 0.50(2) 0.000 0.134(17) 0.000
Cl2 1.67(5) 1.03(3) 0.89(4) -0.02(3) 0.41(4) -0.664
Cl3 1.32(4) 0.82(3) 0.59(2) -0.10(2) 0.37(2) -0.10(3)
Cl4 0.90(2) 0.93(3) 0.411(14) 0.109(15) -0.012(14) 0.65(2)
C1 0.042(3) 0.142(5) 0.061(3) 0.018(3) -0.007(2) -0.020(3)
C2 0.036(2) 0.078(3) 0.048(3) 0.007(2) 0.0005(19) -0.012(2)
C10 0.071(4) 0.085(4) 0.135(6) 0.054(4) -0.051(4) -0.012(3)
C11 0.052(3) 0.055(3) 0.060(3) 0.019(2) -0.008(2) 0.002(2)
C12 0.061(3) 0.050(3) 0.064(3) 0.020(2) -0.004(2) -0.002(2)
C13 0.047(2) 0.038(2) 0.048(2) 0.0034(19) 0.007(2) 0.0024(19)
C14 0.055(3) 0.044(2) 0.046(2) 0.0061(19) 0.004(2) -0.005(2)
C15 0.053(3) 0.049(3) 0.075(3) 0.012(2) 0.002(2) -0.004(2)
C16 0.060(3) 0.063(4) 0.123(5) 0.019(3) -0.010(3) -0.015(3)
C17 0.121(6) 0.050(3) 0.162(7) 0.020(4) -0.071(5) -0.024(4)
C18 0.084(4) 0.046(3) 0.130(5) 0.012(3) -0.038(4) -0.003(3)
C19 0.085(4) 0.120(5) 0.100(5) -0.065(4) -0.049(4) 0.030(4)
C20 0.062(3) 0.069(3) 0.053(3) -0.023(2) -0.016(2) 0.003(3)
C21 0.065(3) 0.066(3) 0.069(3) -0.032(3) -0.013(3) 0.015(3)
C22 0.047(2) 0.038(2) 0.043(2) -0.0041(18) 0.0018(19) 0.0021(18)
C23 0.056(3) 0.034(2) 0.055(3) -0.0054(19) 0.003(2) 0.0049(19)
C24 0.068(3) 0.051(3) 0.057(3) -0.006(2) -0.006(3) 0.013(2)
C25 0.079(4) 0.069(4) 0.072(4) -0.008(3) -0.014(3) 0.024(3)
C26 0.079(4) 0.104(5) 0.082(4) -0.025(4) 0.003(3) 0.039(4)
C27 0.065(3) 0.074(4) 0.065(3) -0.008(3) 0.003(3) 0.020(3)
C30 0.041(2) 0.094(4) 0.045(3) -0.014(2) 0.007(2) 0.011(2)
C31 0.039(2) 0.051(2) 0.036(2) -0.0043(18) 0.0049(17) 0.0064(18)
C32 0.041(2) 0.044(2) 0.038(2) 0.0003(17) 0.0073(17) 0.0026(18)
C33 0.041(2) 0.065(3) 0.044(2) -0.005(2) 0.0033(19) 0.013(2)
C34 0.041(2) 0.066(3) 0.041(2) -0.007(2) 0.0076(19) 0.011(2)
C35 0.036(2) 0.052(3) 0.041(2) 0.0079(19) 0.0074(18) 0.0084(18)
C36 0.046(2) 0.056(3) 0.036(2) 0.0012(19) 0.0121(19) 0.007(2)
C55 0.053(3) 0.112(5) 0.061(3) 0.001(3) -0.016(3) -0.010(3)
C56 0.052(3) 0.054(3) 0.044(2) 0.000(2) -0.006(2) -0.001(2)
C57 0.064(3) 0.066(3) 0.039(2) 0.001(2) 0.000(2) 0.007(2)
C58 0.050(3) 0.048(2) 0.042(2) 0.0032(19) 0.006(2) 0.009(2)
C59 0.054(3) 0.047(3) 0.043(2) 0.0059(19) 0.008(2) 0.015(2)
C60 0.067(3) 0.077(4) 0.049(3) 0.003(3) 0.008(2) 0.030(3)
C61 0.067(4) 0.119(5) 0.050(3) 0.015(3) 0.017(3) 0.037(4)
C62 0.055(3) 0.064(3) 0.074(4) 0.013(3) 0.020(3) 0.011(2)
C63 0.061(3) 0.053(3) 0.052(3) 0.007(2) 0.016(2) 0.015(2)
C64 0.041(3) 0.085(4) 0.088(4) 0.018(3) 0.003(3) -0.017(3)
C65 0.043(2) 0.054(3) 0.054(3) -0.001(2) 0.005(2) -0.011(2)
C66 0.050(3) 0.050(3) 0.062(3) 0.002(2) 0.006(2) -0.015(2)
C67 0.048(3) 0.045(2) 0.043(2) -0.0023(19) 0.0023(19) -0.006(2)
C68 0.052(3) 0.042(2) 0.048(3) -0.0088(19) 0.002(2) -0.001(2)
C69 0.068(3) 0.046(3) 0.071(3) 0.005(2) 0.007(3) 0.006(2)
C70 0.102(5) 0.055(3) 0.075(4) -0.003(3) 0.005(3) 0.009(3)
C71 0.056(3) 0.058(3) 0.099(4) -0.012(3) -0.005(3) 0.007(3)
C72 0.052(3) 0.042(3) 0.072(3) -0.003(2) -0.002(2) 0.000(2)
C73 0.046(3) 0.078(4) 0.101(4) -0.011(3) 0.003(3) 0.018(3)
C74 0.047(3) 0.054(3) 0.060(3) -0.002(2) 0.002(2) 0.009(2)
C75 0.053(3) 0.049(3) 0.070(3) -0.009(2) -0.002(2) 0.012(2)
C76 0.049(3) 0.038(2) 0.049(3) -0.0008(19) 0.001(2) 0.0035(19)
C77 0.049(3) 0.041(2) 0.059(3) 0.003(2) -0.005(2) 0.000(2)
C78 0.065(3) 0.064(3) 0.087(4) -0.026(3) -0.012(3) 0.000(3)
C79 0.080(4) 0.080(4) 0.114(5) -0.036(4) -0.022(4) -0.009(4)
C80 0.056(3) 0.079(4) 0.098(5) 0.002(3) -0.005(3) -0.015(3)
C81 0.064(3) 0.064(3) 0.061(3) -0.003(2) -0.003(3) -0.008(3)
C82 0.34(3) 0.062(8) 0.64(6) 0.000 -0.35(4) 0.000
C83 0.77(5) 0.061(7) 0.28(2) -0.005(9) -0.11(3) -0.028(14)

loop_
_atom_type_symbol
_atom_type_description
_atom_type_scat_dispersion_real
_atom_type_scat_dispersion_imag
_atom_type_scat_source
C C 0.0033 0.0016 'International Tables Vol C Tables 4.2.6.8 and 6.1.1.4'
H H 0.0000 0.0000 'International Tables Vol C Tables 4.2.6.8 and 6.1.1.4'
B B 0.0013 0.0007 'International Tables Vol C Tables 4.2.6.8 and 6.1.1.4'
N N 0.0061 0.0033 'International Tables Vol C Tables 4.2.6.8 and 6.1.1.4'
O O 0.0106 0.0060 'International Tables Vol C Tables 4.2.6.8 and 6.1.1.4'
Zn Zn 0.2839 1.4301 'International Tables Vol C Tables 4.2.6.8 and 6.1.1.4'
Cl Cl 0.1484 0.1585 'International Tables Vol C Tables 4.2.6.8 and 6.1.1.4'

loop_
_geom_angle_atom_site_label_1
_geom_angle_atom_site_label_2
_geom_angle_atom_site_label_3
_geom_angle
_geom_angle_site_symmetry_1
_geom_angle_site_symmetry_3
_geom_angle_publ_flag
N3 Zn1 N3 97.30(17) 2_455 . y
N3 Zn1 N2 172.35(12) 2_455 . y
N3 Zn1 N2 88.16(12) . . y
N3 Zn1 N2 88.16(12) 2_455 2_455 y
N3 Zn1 N2 172.35(12) . 2_455 y
N2 Zn1 N2 86.93(17) . 2_455 y
N3 Zn1 N10 85.71(11) 2_455 2_455 y
N3 Zn1 N10 89.13(11) . 2_455 y
N2 Zn1 N10 89.03(11) . 2_455 y
N2 Zn1 N10 96.65(11) 2_455 2_455 y
N3 Zn1 N10 89.13(11) 2_455 . y
N3 Zn1 N10 85.71(11) . . y
N2 Zn1 N10 96.65(11) . . y
N2 Zn1 N10 89.03(11) 2_455 . y
N10 Zn1 N10 172.19(16) 2_455 . y
O1 Zn2 N21 131.39(13) . . y
O1 Zn2 N20 122.00(13) . . y
N21 Zn2 N20 100.22(13) . . y
O1 Zn2 N16 103.15(13) . . y
N21 Zn2 N16 93.92(13) . . y
N20 Zn2 N16 96.57(13) . . y
C13 N2 N5 106.1(3) . . y
C13 N2 Zn1 141.5(3) . . y
N5 N2 Zn1 111.7(2) . . y
C22 N3 N6 105.7(3) . . y
C22 N3 Zn1 142.0(3) . . y
N6 N3 Zn1 112.3(2) . . y
C2 N4 N10 111.0(3) . 2_455 y
C2 N4 B1 127.8(3) . . y
N10 N4 B1 121.2(3) 2_455 . y
C11 N5 N2 110.2(3) . . y
C11 N5 B1 127.6(4) . . y
N2 N5 B1 122.2(3) . . y
C20 N6 N3 110.5(3) . . y
C20 N6 B1 127.0(4) . . y
N3 N6 B1 122.5(3) . . y
C16 N8 C17 115.5(5) . . y
C26 N9 C25 114.2(5) . . y
C31 N10 N4 105.2(3) . 2_455 y
C31 N10 Zn1 143.2(3) . . y
N4 N10 Zn1 111.5(2) 2_455 . y
C34 N16 C35 116.1(4) . . y
C34 N16 Zn2 123.2(3) . . y
C35 N16 Zn2 120.5(3) . . y
C58 N19 N22 106.3(3) . . y
C67 N20 N23 106.7(3) . . y
C67 N20 Zn2 134.7(3) . . y
N23 N20 Zn2 115.7(2) . . y
C76 N21 N24 107.3(3) . . y
C76 N21 Zn2 132.7(3) . . y
N24 N21 Zn2 116.6(3) . . y
N19 N22 C56 110.2(3) . . y
N19 N22 B2 121.0(3) . . y
C56 N22 B2 128.8(4) . . y
C65 N23 N20 109.3(3) . . y
C65 N23 B2 128.4(4) . . y
N20 N23 B2 122.0(3) . . y
C74 N24 N21 109.0(3) . . y
C74 N24 B2 129.2(4) . . y
N21 N24 B2 121.8(3) . . y
C61 N25 C62 115.8(5) . . y
C71 N26 C70 115.4(5) . . y
C80 N27 C79 115.3(5) . . y
N4 B1 N5 110.6(3) . . y
N4 B1 N6 110.7(3) . . y
N5 B1 N6 111.9(3) . . y
N22 B2 N24 110.7(4) . . y
N22 B2 N23 110.2(3) . . y
N24 B2 N23 111.1(3) . . y
C82 Cl1 Cl2 32.2(7) . . y
C82 Cl1 Cl2 32.2(7) . 2_454 y
Cl2 Cl1 Cl2 64.4(14) . 2_454 y
C82 Cl2 Cl1 28.7(7) . . y
C83 Cl3 Cl4 39.6(8) . . y
C83 Cl4 Cl3 51.0(14) . . y
N4 C2 C30 107.5(4) . 2_455 y
N4 C2 C1 124.3(4) . . y
C30 C2 C1 128.2(4) 2_455 . y
N5 C11 C12 107.9(4) . . y
N5 C11 C10 123.0(4) . . y
C12 C11 C10 129.0(4) . . y
C11 C12 C13 107.0(4) . . y
N2 C13 C12 108.8(4) . . y
N2 C13 C14 127.1(4) . . y
C12 C13 C14 124.1(4) . . y
C18 C14 C15 115.3(5) . . y
C18 C14 C13 119.2(4) . . y
C15 C14 C13 125.5(4) . . y
C14 C15 C16 119.8(5) . . y
N8 C16 C15 125.1(6) . . y
N8 C17 C18 123.9(6) . . y
C14 C18 C17 120.4(5) . . y
N6 C20 C21 107.5(4) . . y
N6 C20 C19 123.3(4) . . y
C21 C20 C19 129.2(4) . . y
C20 C21 C22 106.6(4) . . y
N3 C22 C21 109.7(4) . . y
N3 C22 C23 126.4(4) . . y
C21 C22 C23 123.9(4) . . y
C24 C23 C27 115.8(4) . . y
C24 C23 C22 125.7(4) . . y
C27 C23 C22 118.4(4) . . y
C23 C24 C25 119.9(5) . . y
N9 C25 C24 125.2(5) . . y
N9 C26 C27 125.1(5) . . y
C23 C27 C26 119.7(5) . . y
C2 C30 C31 106.4(4) 2_455 . y
N10 C31 C30 109.8(4) . . y
N10 C31 C32 126.0(4) . . y
C30 C31 C32 124.1(4) . . y
C36 C32 C33 116.0(4) . . y
C36 C32 C31 124.9(4) . . y
C33 C32 C31 119.0(4) . . y
C34 C33 C32 120.6(4) . . y
N16 C34 C33 123.1(4) . . y
N16 C35 C36 123.8(4) . . y
C35 C36 C32 120.2(4) . . y
C57 C56 N22 106.5(4) . . y
C57 C56 C55 129.8(4) . . y
N22 C56 C55 123.6(4) . . y
C56 C57 C58 106.7(4) . . y
N19 C58 C57 110.3(4) . . y
N19 C58 C59 121.2(4) . . y
C57 C58 C59 128.3(4) . . y
C63 C59 C60 115.9(4) . . y
C63 C59 C58 122.6(4) . . y
C60 C59 C58 121.5(4) . . y
C61 C60 C59 119.3(5) . . y
N25 C61 C60 124.6(5) . . y
N25 C62 C63 123.4(5) . . y
C62 C63 C59 121.0(5) . . y
N23 C65 C66 108.4(4) . . y
N23 C65 C64 124.2(4) . . y
C66 C65 C64 127.4(4) . . y
C65 C66 C67 105.8(4) . . y
N20 C67 C66 109.7(4) . . y
N20 C67 C68 124.3(4) . . y
C66 C67 C68 125.9(4) . . y
C72 C68 C69 116.5(4) . . y
C72 C68 C67 124.3(4) . . y
C69 C68 C67 119.2(4) . . y
C70 C69 C68 119.5(5) . . y
N26 C70 C69 124.3(5) . . y
N26 C71 C72 125.2(5) . . y
C68 C72 C71 119.1(5) . . y
N24 C74 C75 108.6(4) . . y
N24 C74 C73 122.4(4) . . y
C75 C74 C73 129.0(4) . . y
C74 C75 C76 106.4(4) . . y
N21 C76 C75 108.8(4) . . y
N21 C76 C77 123.1(4) . . y
C75 C76 C77 128.1(4) . . y
C81 C77 C78 115.6(4) . . y
C81 C77 C76 123.0(4) . . y
C78 C77 C76 121.5(4) . . y
C79 C78 C77 119.7(6) . . y
N27 C79 C78 125.1(6) . . y
N27 C80 C81 124.7(6) . . y
C80 C81 C77 119.5(5) . . y
Cl1 C82 Cl2 119.1(13) . . y
Cl1 C82 Cl2 119.1(13) . 2_454 y
Cl2 C82 Cl2 122(3) . 2_454 y
Cl4 C83 Cl3 89(2) . . y

loop_
_geom_bond_atom_site_label_1
_geom_bond_atom_site_label_2
_geom_bond_distance
_geom_bond_site_symmetry_2
_geom_bond_publ_flag
Zn1 N3 2.187(3) 2_455 y
Zn1 N3 2.187(3) . y
Zn1 N2 2.214(3) . y
Zn1 N2 2.214(3) 2_455 y
Zn1 N10 2.285(3) 2_455 y
Zn1 N10 2.285(3) . y
Zn2 O1 1.875(3) . y
Zn2 N21 2.039(3) . y
Zn2 N20 2.048(3) . y
Zn2 N16 2.119(3) . y
N2 C13 1.351(5) . y
N2 N5 1.377(4) . y
N3 C22 1.342(5) . y
N3 N6 1.373(4) . y
N4 C2 1.348(5) . y
N4 N10 1.376(4) 2_455 y
N4 B1 1.529(5) . y
N5 C11 1.349(5) . y
N5 B1 1.536(6) . y
N6 C20 1.343(5) . y
N6 B1 1.544(6) . y
N8 C16 1.300(7) . y
N8 C17 1.323(8) . y
N9 C26 1.322(7) . y
N9 C25 1.326(7) . y
N10 C31 1.358(5) . y
N10 N4 1.376(4) 2_455 y
N16 C34 1.341(5) . y
N16 C35 1.347(5) . y
N19 C58 1.330(5) . y
N19 N22 1.366(4) . y
N20 C67 1.344(5) . y
N20 N23 1.379(4) . y
N21 C76 1.342(5) . y
N21 N24 1.370(4) . y
N22 C56 1.370(5) . y
N22 B2 1.537(6) . y
N23 C65 1.343(5) . y
N23 B2 1.549(6) . y
N24 C74 1.346(5) . y
N24 B2 1.542(6) . y
N25 C61 1.328(7) . y
N25 C62 1.336(6) . y
N26 C71 1.313(7) . y
N26 C70 1.327(7) . y
N27 C80 1.314(7) . y
N27 C79 1.326(7) . y
Cl1 C82 1.268(15) . y
Cl1 Cl2 2.31(2) . y
Cl1 Cl2 2.31(2) 2_454 y
Cl2 C82 1.406(18) . y
Cl3 C83 1.75(3) . y
Cl3 Cl4 2.255(19) . y
Cl4 C83 1.44(2) . y
C1 C2 1.499(6) . y
C2 C30 1.370(6) 2_455 y
C10 C11 1.503(6) . y
C11 C12 1.353(6) . y
C12 C13 1.403(6) . y
C13 C14 1.464(6) . y
C14 C18 1.374(6) . y
C14 C15 1.380(6) . y
C15 C16 1.382(7) . y
C17 C18 1.383(8) . y
C19 C20 1.508(6) . y
C20 C21 1.362(6) . y
C21 C22 1.390(6) . y
C22 C23 1.478(6) . y
C23 C24 1.373(6) . y
C23 C27 1.382(6) . y
C24 C25 1.380(6) . y
C26 C27 1.384(7) . y
C30 C2 1.370(6) 2_455 y
C30 C31 1.396(6) . y
C31 C32 1.460(6) . y
C32 C36 1.383(6) . y
C32 C33 1.395(5) . y
C33 C34 1.373(6) . y
C35 C36 1.371(6) . y
C55 C56 1.488(6) . y
C56 C57 1.368(6) . y
C57 C58 1.391(6) . y
C58 C59 1.466(6) . y
C59 C63 1.380(6) . y
C59 C60 1.391(6) . y
C60 C61 1.375(7) . y
C62 C63 1.365(6) . y
C64 C65 1.490(6) . y
C65 C66 1.380(6) . y
C66 C67 1.389(6) . y
C67 C68 1.477(6) . y
C68 C72 1.377(6) . y
C68 C69 1.389(6) . y
C69 C70 1.387(7) . y
C71 C72 1.390(6) . y
C73 C74 1.504(6) . y
C74 C75 1.361(6) . y
C75 C76 1.394(6) . y
C76 C77 1.449(6) . y
C77 C81 1.390(6) . y
C77 C78 1.394(6) . y
C78 C79 1.369(7) . y
C80 C81 1.389(7) . y
C82 Cl2 1.406(18) 2_454 y

loop_
_cod_changelog_entry_id
_cod_changelog_entry_author
_cod_changelog_entry_date
_cod_changelog_entry_text
1 'Vaitkus, Antanas' 2024-11-15T14:40:08+02:00
;
 Removed multiple data items that had the 'Y' placeholder value.
;
